data_1522199
loop_
_publ_author_name
'Wong-Ng, W.'
'Brown, H.J.'
'Kaduk, J.A.'
'Jiang, F.'
'Young, R.A.'
'Swartzendruber, L.J.'

_publ_section_title
;
 Investigation of (Sr4-d Cad) Pt O6 using X-ray Rietveld refinement
;
_journal_name_full 'Powder Diffraction'
_journal_page_first 181
_journal_page_last 189
_journal_volume 14
_journal_year 1999
_chemical_formula_sum 'Ca2.906 O6 Pt Sr1.094'
_chemical_name_systematic '(Sr1.094 Ca2.906) Pt O6'
_space_group_IT_number 167
_symmetry_space_group_name_Hall '-R 3 2"c'
_symmetry_space_group_name_H-M 'R -3 c :H'
_cell_angle_alpha 90
_cell_angle_beta 90
_cell_angle_gamma 120
_cell_formula_units_Z 6
_cell_length_a 9.478
_cell_length_b 9.478
_cell_length_c 11.3301
_cell_volume 881.450
_citation_journal_id_ASTM PODIE2
_cod_data_source_file Wong-Ng_PODIE2_1999_683.cif
_cod_data_source_block Ca2.906O6Pt1Sr1.094
_cod_original_cell_volume 881.4501
_cod_original_formula_sum 'Ca2.906 O6 Pt1 Sr1.094'
_cod_database_code 1522199

loop_
_symmetry_equiv_pos_as_xyz
x,y,z
-y,x-y,z
-x+y,-x,z
y,x,-z+1/2
-x,-x+y,-z+1/2
x-y,-y,-z+1/2
-x,-y,-z
y,-x+y,-z
x-y,x,-z
-y,-x,z-1/2
x,x-y,z-1/2
-x+y,y,z-1/2
x+2/3,y+1/3,z+1/3
-y+2/3,x-y+1/3,z+1/3
-x+y+2/3,-x+1/3,z+1/3
y+2/3,x+1/3,-z+5/6
-x+2/3,-x+y+1/3,-z+5/6
x-y+2/3,-y+1/3,-z+5/6
-x+2/3,-y+1/3,-z+1/3
y+2/3,-x+y+1/3,-z+1/3
x-y+2/3,x+1/3,-z+1/3
-y+2/3,-x+1/3,z-1/6
x+2/3,x-y+1/3,z-1/6
-x+y+2/3,y+1/3,z-1/6
x+1/3,y+2/3,z+2/3
-y+1/3,x-y+2/3,z+2/3
-x+y+1/3,-x+2/3,z+2/3
y+1/3,x+2/3,-z+7/6
-x+1/3,-x+y+2/3,-z+7/6
x-y+1/3,-y+2/3,-z+7/6
-x+1/3,-y+2/3,-z+2/3
y+1/3,-x+y+2/3,-z+2/3
x-y+1/3,x+2/3,-z+2/3
-y+1/3,-x+2/3,z+1/6
x+1/3,x-y+2/3,z+1/6
-x+y+1/3,y+2/3,z+1/6

loop_
_atom_site_label
_atom_site_type_symbol
_atom_site_fract_x
_atom_site_fract_y
_atom_site_fract_z
_atom_site_occupancy
_atom_site_U_iso_or_equiv
Pt1 Pt+4 0 0 0 1 0.0
Sr1 Sr+2 0 0 0.25 0.002 0.0
Ca2 Ca+2 0.3648 0 0.25 0.636 0.0
Ca1 Ca+2 0 0 0.25 0.998 0.0
O1 O-2 0.186 0.028 0.1068 1 0.0
Sr2 Sr+2 0.3648 0 0.25 0.364 0.0
